data_7247714
loop_
_publ_author_name
'Madhesiya, Avinash'
'Dash, Sibananda G.'
'Gupta, Princi'
'Akhir, Abdul'
'Saxena, Deepanshi'
'Maitra, Rahul'
'Chopra, Sidharth'
'Thakur, Tejender S.'

_publ_section_title
;
 Development of new multicomponent crystals of the antifungal drug
 tioconazole and the assessment of their biopharmaceutical attributes
;
_journal_issue 48
_journal_name_full CrystEngComm
_journal_page_first 6758
_journal_page_last 6776
_journal_paper_doi 10.1039/D3CE00948C
_journal_volume 25
_journal_year 2023
_chemical_formula_moiety 'C16 H13 Cl3 N2 O S, C6 H5 N O2'
_chemical_formula_sum 'C22 H18 Cl3 N3 O3 S'
_chemical_formula_weight 510.80
_chemical_name_common 'Tioconazole-Nicotinic acid cocrystal'
_space_group_crystal_system triclinic
_space_group_IT_number 2
_space_group_name_Hall '-P 1'
_space_group_name_H-M_alt 'P -1'
_atom_sites_solution_hydrogens geom
_atom_sites_solution_primary direct
_atom_sites_solution_secondary direct
_audit_creation_method SHELXL-2018/3
_audit_update_record
;
2023-07-31 deposited with the CCDC.	2023-11-14 downloaded from the CCDC.
;
_cell_angle_alpha 97.644(2)
_cell_angle_beta 99.212(2)
_cell_angle_gamma 90.462(2)
_cell_formula_units_Z 4
_cell_length_a 8.0219(2)
_cell_length_b 12.3226(3)
_cell_length_c 23.9838(5)
_cell_measurement_reflns_used 30291
_cell_measurement_temperature 293(2)
_cell_measurement_theta_max 72.5670
_cell_measurement_theta_min 3.6060
_cell_volume 2318.40(10)
_computing_cell_refinement 'CrysAlisPro 1.171.41.93a (Rigaku OD, 2020)'
_computing_data_collection 'CrystalClear-SM Expert 2.1 b28 (Rigaku, 2013)'
_computing_data_reduction 'CrysAlisPro 1.171.41.93a (Rigaku OD, 2020)'
_computing_molecular_graphics 'Ortep for Windows (Farrugia, 2012)'
_computing_publication_material 'WinGX publication routines (Farrugia, 2012)'
_computing_structure_refinement 'SHELXL-2018/3 (Sheldrick, 2018)'
_computing_structure_solution 'SIR-2011 (Burla et al., 2012)'
_diffrn_ambient_temperature 293(2)
_diffrn_detector CCD
_diffrn_detector_area_resol_mean 28.5714
_diffrn_measured_fraction_theta_full 0.983
_diffrn_measured_fraction_theta_max 0.960
_diffrn_measurement_device
;
AFC12 (Right): Kappa 3 circle
;
_diffrn_measurement_device_type
;
Rigaku Saturn724+ (4x4 bin mode)
;
_diffrn_measurement_method 'profile data from \w-scans'
_diffrn_measurement_specimen_support Loop
_diffrn_radiation_monochromator Confocal
_diffrn_radiation_type CuK\a
_diffrn_radiation_wavelength 1.54184
_diffrn_reflns_av_R_equivalents 0.1407
_diffrn_reflns_av_unetI/netI 0.0693
_diffrn_reflns_Laue_measured_fraction_full 0.983
_diffrn_reflns_Laue_measured_fraction_max 0.960
_diffrn_reflns_limit_h_max 9
_diffrn_reflns_limit_h_min -9
_diffrn_reflns_limit_k_max 14
_diffrn_reflns_limit_k_min -15
_diffrn_reflns_limit_l_max 29
_diffrn_reflns_limit_l_min -29
_diffrn_reflns_number 48662
_diffrn_reflns_point_group_measured_fraction_full 0.983
_diffrn_reflns_point_group_measured_fraction_max 0.960
_diffrn_reflns_theta_full 67.684
_diffrn_reflns_theta_max 72.776
_diffrn_reflns_theta_min 3.621
_diffrn_source MicroMax003_Cu
_diffrn_source_current 0.6
_diffrn_source_power 0.0
_diffrn_source_voltage 50.0
_exptl_absorpt_coefficient_mu 4.677
_exptl_absorpt_correction_T_max 1.00000
_exptl_absorpt_correction_T_min 0.13435
_exptl_absorpt_correction_type multi-scan
_exptl_absorpt_process_details
;
CrysAlisPro 1.171.41.93a (Rigaku Oxford Diffraction, 2020)
Empirical absorption correction using spherical harmonics,
implemented in SCALE3 ABSPACK scaling algorithm.
;
_exptl_crystal_colour colorless
_exptl_crystal_density_diffrn 1.463
_exptl_crystal_density_method 'not measured'
_exptl_crystal_description plate
_exptl_crystal_F_000 1048
_exptl_crystal_size_max 0.870
_exptl_crystal_size_mid 0.380
_exptl_crystal_size_min 0.120
_refine_diff_density_max 0.814
_refine_diff_density_min -0.798
_refine_diff_density_rms 0.147
_refine_ls_extinction_coef 0.0122(9)
_refine_ls_extinction_expression Fc^*^=kFc[1+0.001xFc^2^\l^3^/sin(2\q)]^-1/4^
_refine_ls_extinction_method 'SHELXL-2018/3 (Sheldrick 2018)'
_refine_ls_goodness_of_fit_ref 1.086
_refine_ls_hydrogen_treatment mixed
_refine_ls_matrix_type full
_refine_ls_number_parameters 582
_refine_ls_number_reflns 8855
_refine_ls_number_restraints 0
_refine_ls_restrained_S_all 1.086
_refine_ls_R_factor_all 0.0813
_refine_ls_R_factor_gt 0.0730
_refine_ls_shift/su_max 0.000
_refine_ls_shift/su_mean 0.000
_refine_ls_structure_factor_coef Fsqd
_refine_ls_weighting_details 'w=1/[\s^2^(Fo^2^)+(0.1318P)^2^+0.5409P] where P=(Fo^2^+2Fc^2^)/3'
_refine_ls_weighting_scheme calc
_refine_ls_wR_factor_gt 0.1879
_refine_ls_wR_factor_ref 0.2019
_reflns_Friedel_coverage 0.000
_reflns_number_gt 7791
_reflns_number_total 8855
_reflns_threshold_expression 'I > 2\s(I)'
_cod_data_source_file d3ce00948c2.cif
_cod_data_source_block TCZ_NICA
_cod_depositor_comments 'Adding full bibliography for 7247709--7247724.cif.'
_cod_database_code 7247714
_shelx_shelxl_version_number 2018/3
_shelx_space_group_comment
;
The symmetry employed for this shelxl refinement is uniquely defined
by the following loop, which should always be used as a source of
symmetry information in preference to the above space-group names.
They are only intended as comments.
;
_shelx_estimated_absorpt_t_min 0.106
_shelx_estimated_absorpt_t_max 0.604

loop_
_space_group_symop_operation_xyz
'x, y, z'
'-x, -y, -z'

loop_
_atom_site_label
_atom_site_type_symbol
_atom_site_fract_x
_atom_site_fract_y
_atom_site_fract_z
_atom_site_U_iso_or_equiv
_atom_site_adp_type
_atom_site_occupancy
_atom_site_site_symmetry_order
_atom_site_calc_flag
_atom_site_refinement_flags_posn
_atom_site_refinement_flags_adp
_atom_site_refinement_flags_occupancy
_atom_site_disorder_assembly
_atom_site_disorder_group
C1 C 0.7394(3) 0.62138(19) 0.31824(10) 0.0428(5) Uani 1 1 d . . . . .
C2 C 0.6629(3) 0.72309(19) 0.31855(10) 0.0445(5) Uani 1 1 d . . . . .
C3 C 0.6957(3) 0.8047(2) 0.36434(11) 0.0502(6) Uani 1 1 d . . . . .
H3 H 0.643463 0.871717 0.363391 0.060 Uiso 1 1 calc R U . . .
C4 C 0.8085(3) 0.7850(2) 0.41194(11) 0.0523(6) Uani 1 1 d . . . . .
C5 C 0.8882(3) 0.6866(2) 0.41329(11) 0.0522(6) Uani 1 1 d . . . . .
H5 H 0.964216 0.674326 0.445249 0.063 Uiso 1 1 calc R U . . .
C6 C 0.8540(3) 0.6063(2) 0.36675(10) 0.0469(5) Uani 1 1 d . . . . .
H6 H 0.908836 0.540251 0.367702 0.056 Uiso 1 1 calc R U . . .
C7 C 0.6979(3) 0.53000(18) 0.26897(10) 0.0425(5) Uani 1 1 d . . . . .
H7 H 0.575689 0.526951 0.255705 0.051 Uiso 1 1 calc R U . . .
C8 C 0.7884(3) 0.5468(2) 0.21908(10) 0.0482(5) Uani 1 1 d . . . . .
H8A H 0.779859 0.622501 0.212095 0.058 Uiso 1 1 calc R U . . .
H8B H 0.907207 0.531416 0.228602 0.058 Uiso 1 1 calc R U . . .
C9 C 0.7345(4) 0.3668(2) 0.15585(12) 0.0646(7) Uani 1 1 d . . . . .
H9 H 0.810264 0.326749 0.177923 0.078 Uiso 1 1 calc R U . . .
C10 C 0.5452(4) 0.4098(3) 0.08993(14) 0.0710(8) Uani 1 1 d . . . . .
H10 H 0.464165 0.404606 0.057205 0.085 Uiso 1 1 calc R U . . .
C11 C 0.5919(4) 0.5024(2) 0.12587(13) 0.0636(7) Uani 1 1 d . . . . .
H11 H 0.549755 0.571779 0.122708 0.076 Uiso 1 1 calc R U . . .
O1 O 0.7482(2) 0.42648(13) 0.28479(7) 0.0442(4) Uani 1 1 d . . . . .
C13 C 0.7562(3) 0.2672(2) 0.38872(11) 0.0523(6) Uani 1 1 d . . . . .
C14 C 0.6967(3) 0.2760(2) 0.33347(10) 0.0443(5) Uani 1 1 d . . . . .
C15 C 0.7075(3) 0.1747(2) 0.29874(12) 0.0533(6) Uani 1 1 d . . . . .
H15 H 0.673900 0.164020 0.259407 0.064 Uiso 1 1 calc R U . . .
C16 C 0.7722(4) 0.0950(2) 0.32906(15) 0.0655(8) Uani 1 1 d . . . . .
H16 H 0.786696 0.023671 0.312737 0.079 Uiso 1 1 calc R U . . .
C17 C 0.2295(3) 0.02861(18) 0.31505(10) 0.0419(5) Uani 1 1 d . . . . .
C18 C 0.1501(3) -0.07360(18) 0.31312(10) 0.0425(5) Uani 1 1 d . . . . .
C19 C 0.1834(3) -0.13568(19) 0.35740(11) 0.0488(6) Uani 1 1 d . . . . .
H19 H 0.128593 -0.203207 0.355390 0.059 Uiso 1 1 calc R U . . .
C20 C 0.2991(3) -0.0956(2) 0.40434(11) 0.0512(6) Uani 1 1 d . . . . .
C21 C 0.3826(3) 0.0047(2) 0.40785(11) 0.0524(6) Uani 1 1 d . . . . .
H21 H 0.460970 0.030942 0.439834 0.063 Uiso 1 1 calc R U . . .
C22 C 0.3473(3) 0.0644(2) 0.36320(10) 0.0475(5) Uani 1 1 d . . . . .
H22 H 0.404342 0.131239 0.365259 0.057 Uiso 1 1 calc R U . . .
C23 C 0.1889(3) 0.09777(18) 0.26689(10) 0.0430(5) Uani 1 1 d . . . . .
H23 H 0.066547 0.094719 0.253777 0.052 Uiso 1 1 calc R U . . .
C24 C 0.2780(3) 0.0577(2) 0.21701(10) 0.0477(5) Uani 1 1 d . . . . .
H24A H 0.397288 0.077898 0.226832 0.057 Uiso 1 1 calc R U . . .
H24B H 0.267353 -0.021487 0.208983 0.057 Uiso 1 1 calc R U . . .
C25 C 0.2272(5) 0.2084(2) 0.15603(13) 0.0678(8) Uani 1 1 d . . . . .
H25 H 0.302709 0.259641 0.179093 0.081 Uiso 1 1 calc R U . . .
C26 C 0.0409(4) 0.1325(3) 0.08817(14) 0.0692(8) Uani 1 1 d . . . . .
H26 H -0.037893 0.121149 0.054842 0.083 Uiso 1 1 calc R U . . .
C27 C 0.0857(4) 0.0572(2) 0.12345(13) 0.0611(7) Uani 1 1 d . . . . .
H27 H 0.043105 -0.014341 0.119134 0.073 Uiso 1 1 calc R U . . .
C28 C 0.1249(3) 0.2720(2) 0.31378(13) 0.0538(6) Uani 1 1 d . . . . .
H28A H 0.093998 0.234069 0.343724 0.065 Uiso 1 1 calc R U . . .
H28B H 0.023341 0.280780 0.286975 0.065 Uiso 1 1 calc R U . . .
C29 C 0.2637(4) 0.4111(2) 0.39468(12) 0.0583(6) Uani 1 1 d . . . . .
C30 C 0.2024(3) 0.3812(2) 0.33868(11) 0.0463(5) Uani 1 1 d . . . . .
C31 C 0.2200(3) 0.4697(2) 0.30741(13) 0.0557(6) Uani 1 1 d . . . . .
H31 H 0.186846 0.465701 0.268199 0.067 Uiso 1 1 calc R U . . .
C32 C 0.2910(4) 0.5611(2) 0.34143(17) 0.0728(9) Uani 1 1 d . . . . .
H32 H 0.310461 0.626619 0.327915 0.087 Uiso 1 1 calc R U . . .
C33 C 0.1744(3) 0.6048(2) 0.09850(11) 0.0508(6) Uani 1 1 d . . . . .
C37 C 0.1924(4) 0.6152(2) 0.04316(12) 0.0630(7) Uani 1 1 d . . . . .
H37 H 0.179091 0.554436 0.015136 0.076 Uiso 1 1 calc R U . . .
C35 C 0.2457(5) 0.8045(3) 0.07240(17) 0.0797(9) Uani 1 1 d . . . . .
H35 H 0.272198 0.872922 0.063236 0.096 Uiso 1 1 calc R U . . .
N5 N 0.2251(4) 0.7979(2) 0.12577(14) 0.0811(8) Uani 1 1 d . . . . .
C34 C 0.1909(4) 0.6986(3) 0.13746(13) 0.0652(7) Uani 1 1 d . . . . .
H34 H 0.177054 0.691887 0.174629 0.078 Uiso 1 1 calc R U . . .
C38 C 0.1416(4) 0.4965(2) 0.11682(11) 0.0559(6) Uani 1 1 d . . . . .
C39 C 0.6694(3) -0.0585(2) 0.09556(11) 0.0515(6) Uani 1 1 d . . . . .
C40 C 0.6808(4) -0.1311(3) 0.13524(13) 0.0645(7) Uani 1 1 d . . . . .
H40 H 0.661207 -0.104773 0.171715 0.077 Uiso 1 1 calc R U . . .
C41 C 0.7458(5) -0.2710(3) 0.07214(18) 0.0807(10) Uani 1 1 d . . . . .
H41 H 0.774885 -0.343582 0.063957 0.097 Uiso 1 1 calc R U . . .
C42 C 0.7343(5) -0.2062(3) 0.02892(15) 0.0769(9) Uani 1 1 d . . . . .
H42 H 0.752303 -0.234779 -0.007441 0.092 Uiso 1 1 calc R U . . .
C43 C 0.6954(4) -0.0983(2) 0.04136(12) 0.0635(7) Uani 1 1 d . . . . .
H43 H 0.686601 -0.052343 0.013306 0.076 Uiso 1 1 calc R U . . .
C44 C 0.6360(4) 0.0592(2) 0.11350(11) 0.0569(6) Uani 1 1 d . . . . .
N1 N 0.7132(3) 0.47459(16) 0.16777(9) 0.0485(5) Uani 1 1 d . . . . .
N2 N 0.6345(4) 0.3251(2) 0.10885(11) 0.0674(7) Uani 1 1 d . . . . .
N3 N 0.2048(3) 0.10570(16) 0.16639(9) 0.0484(5) Uani 1 1 d . . . . .
N4 N 0.1295(4) 0.2279(2) 0.10927(11) 0.0688(7) Uani 1 1 d . . . . .
C36 C 0.2306(5) 0.7174(3) 0.03023(15) 0.0734(9) Uani 1 1 d . . . . .
H36 H 0.245651 0.726647 -0.006513 0.088 Uiso 1 1 calc R U . . .
N6 N 0.7180(4) -0.2362(2) 0.12466(13) 0.0807(8) Uani 1 1 d . . . . .
C12 C 0.6257(3) 0.3775(2) 0.31211(11) 0.0485(5) Uani 1 1 d . . . . .
H12A H 0.522364 0.359310 0.285201 0.058 Uiso 1 1 calc R U . . .
H12B H 0.599337 0.428649 0.343669 0.058 Uiso 1 1 calc R U . . .
O2 O 0.24384(19) 0.20935(12) 0.28513(7) 0.0443(4) Uani 1 1 d . . . . .
O3 O 0.1473(4) 0.4867(2) 0.16699(9) 0.0816(7) Uani 1 1 d . . . . .
O4 O 0.1142(3) 0.41644(17) 0.07517(9) 0.0742(6) Uani 1 1 d . . . . .
H4 H 0.126(6) 0.348(4) 0.0901(8) 0.111 Uiso 1 1 calc R U . . .
O5 O 0.6165(3) 0.11860(18) 0.07214(9) 0.0730(6) Uani 1 1 d . . . . .
H5A H 0.620(6) 0.206(4) 0.0899(8) 0.109 Uiso 1 1 calc R U . . .
O6 O 0.6320(4) 0.0946(2) 0.16271(10) 0.0915(8) Uani 1 1 d . . . . .
S1 S 0.82361(10) 0.13904(7) 0.39972(4) 0.0697(3) Uani 1 1 d . . . . .
S2 S 0.34004(11) 0.54320(7) 0.41076(4) 0.0770(3) Uani 1 1 d . . . . .
Cl1 Cl 0.51980(9) 0.75006(6) 0.25960(3) 0.0624(2) Uani 1 1 d . . . . .
Cl2 Cl 0.84810(13) 0.88740(7) 0.46979(4) 0.0809(3) Uani 1 1 d . . . . .
Cl3 Cl 0.76918(13) 0.36898(8) 0.44596(3) 0.0846(3) Uani 1 1 d . . . . .
Cl4 Cl 0.00371(9) -0.12720(5) 0.25375(3) 0.0590(2) Uani 1 1 d . . . . .
Cl5 Cl 0.34267(12) -0.17328(7) 0.45987(3) 0.0758(3) Uani 1 1 d . . . . .
Cl6 Cl 0.26962(15) 0.33117(10) 0.44868(4) 0.0976(3) Uani 1 1 d . . . . .

loop_
_atom_site_aniso_label
_atom_site_aniso_U_11
_atom_site_aniso_U_22
_atom_site_aniso_U_33
_atom_site_aniso_U_23
_atom_site_aniso_U_13
_atom_site_aniso_U_12
C1 0.0471(11) 0.0410(11) 0.0458(11) 0.0153(9) 0.0163(9) 0.0053(9)
C2 0.0493(12) 0.0411(12) 0.0492(12) 0.0169(9) 0.0167(9) 0.0072(10)
C3 0.0610(14) 0.0387(12) 0.0571(14) 0.0138(10) 0.0225(11) 0.0080(10)
C4 0.0633(14) 0.0452(13) 0.0517(13) 0.0073(10) 0.0186(11) -0.0024(11)
C5 0.0556(13) 0.0540(14) 0.0486(13) 0.0143(11) 0.0070(10) 0.0019(11)
C6 0.0494(12) 0.0442(12) 0.0508(12) 0.0153(10) 0.0116(10) 0.0094(10)
C7 0.0479(11) 0.0384(11) 0.0458(11) 0.0135(9) 0.0151(9) 0.0064(9)
C8 0.0578(13) 0.0456(12) 0.0460(12) 0.0118(10) 0.0184(10) 0.0029(10)
C9 0.096(2) 0.0446(14) 0.0545(15) 0.0101(11) 0.0138(14) 0.0203(14)
C10 0.086(2) 0.0598(17) 0.0623(17) 0.0040(14) 0.0019(15) 0.0044(15)
C11 0.0794(18) 0.0480(14) 0.0626(16) 0.0133(12) 0.0035(13) 0.0133(13)
O1 0.0494(8) 0.0384(8) 0.0522(9) 0.0177(7) 0.0207(7) 0.0072(7)
C13 0.0562(14) 0.0542(14) 0.0532(13) 0.0206(11) 0.0179(10) 0.0050(11)
C14 0.0430(11) 0.0449(12) 0.0510(12) 0.0164(10) 0.0175(9) 0.0006(9)
C15 0.0511(13) 0.0509(14) 0.0617(14) 0.0077(11) 0.0211(11) -0.0061(11)
C16 0.0630(16) 0.0431(13) 0.100(2) 0.0177(14) 0.0364(15) 0.0021(12)
C17 0.0459(11) 0.0356(11) 0.0479(12) 0.0091(9) 0.0161(9) 0.0016(9)
C18 0.0470(11) 0.0365(11) 0.0467(11) 0.0065(9) 0.0154(9) 0.0004(9)
C19 0.0618(14) 0.0344(11) 0.0561(13) 0.0095(10) 0.0247(11) -0.0005(10)
C20 0.0659(15) 0.0454(13) 0.0474(12) 0.0128(10) 0.0187(11) 0.0034(11)
C21 0.0612(14) 0.0486(13) 0.0480(12) 0.0091(10) 0.0088(10) -0.0011(11)
C22 0.0509(12) 0.0405(12) 0.0536(13) 0.0101(10) 0.0130(10) -0.0047(10)
C23 0.0475(11) 0.0358(11) 0.0488(12) 0.0100(9) 0.0137(9) -0.0021(9)
C24 0.0570(13) 0.0422(12) 0.0478(12) 0.0127(10) 0.0148(10) 0.0039(10)
C25 0.101(2) 0.0482(15) 0.0563(15) 0.0156(12) 0.0133(15) -0.0163(15)
C26 0.084(2) 0.0587(17) 0.0647(17) 0.0218(14) 0.0012(14) -0.0018(15)
C27 0.0740(17) 0.0439(13) 0.0650(16) 0.0157(12) 0.0038(13) -0.0056(12)
C28 0.0497(13) 0.0418(12) 0.0733(16) 0.0042(11) 0.0237(11) 0.0010(10)
C29 0.0622(15) 0.0553(15) 0.0619(15) 0.0076(12) 0.0236(12) 0.0053(12)
C30 0.0450(11) 0.0407(12) 0.0587(13) 0.0096(10) 0.0216(10) 0.0069(9)
C31 0.0536(13) 0.0515(14) 0.0703(16) 0.0197(12) 0.0255(12) 0.0136(11)
C32 0.0631(17) 0.0371(13) 0.131(3) 0.0238(16) 0.0438(18) 0.0089(12)
C33 0.0608(14) 0.0479(13) 0.0468(12) 0.0147(10) 0.0108(10) 0.0081(11)
C37 0.092(2) 0.0522(15) 0.0488(14) 0.0152(11) 0.0156(13) 0.0134(14)
C35 0.097(2) 0.0554(18) 0.095(2) 0.0257(17) 0.0281(19) -0.0019(17)
N5 0.112(2) 0.0506(14) 0.0817(19) 0.0034(13) 0.0238(16) -0.0054(14)
C34 0.087(2) 0.0568(16) 0.0536(15) 0.0075(12) 0.0177(13) 0.0026(15)
C38 0.0716(16) 0.0537(15) 0.0468(13) 0.0178(11) 0.0138(11) 0.0087(12)
C39 0.0584(14) 0.0484(13) 0.0477(12) 0.0071(10) 0.0086(10) -0.0038(11)
C40 0.0827(19) 0.0599(16) 0.0543(15) 0.0155(13) 0.0147(13) 0.0022(14)
C41 0.096(2) 0.0517(17) 0.100(3) 0.0111(17) 0.031(2) 0.0104(16)
C42 0.107(3) 0.0567(17) 0.0700(19) -0.0030(15) 0.0326(18) -0.0044(17)
C43 0.089(2) 0.0535(15) 0.0490(14) 0.0066(11) 0.0151(13) -0.0110(14)
C44 0.0698(16) 0.0518(14) 0.0490(13) 0.0036(11) 0.0126(11) -0.0045(12)
N1 0.0645(12) 0.0389(10) 0.0466(10) 0.0116(8) 0.0170(9) 0.0084(9)
N2 0.1003(19) 0.0445(12) 0.0583(13) 0.0059(10) 0.0167(12) 0.0033(12)
N3 0.0653(12) 0.0377(10) 0.0461(10) 0.0130(8) 0.0153(9) -0.0007(9)
N4 0.1029(19) 0.0483(13) 0.0602(14) 0.0212(11) 0.0164(13) 0.0018(13)
C36 0.101(2) 0.0617(18) 0.0690(18) 0.0318(15) 0.0284(17) 0.0124(17)
N6 0.107(2) 0.0629(16) 0.0787(18) 0.0274(14) 0.0212(16) 0.0140(15)
C12 0.0445(12) 0.0506(13) 0.0587(14) 0.0232(11) 0.0201(10) 0.0051(10)
O2 0.0476(8) 0.0352(8) 0.0546(9) 0.0092(7) 0.0197(7) -0.0010(6)
O3 0.131(2) 0.0712(14) 0.0525(11) 0.0228(10) 0.0318(12) 0.0090(13)
O4 0.1239(19) 0.0459(10) 0.0524(11) 0.0161(9) 0.0056(11) -0.0008(11)
O5 0.1161(18) 0.0484(11) 0.0529(11) 0.0098(9) 0.0065(11) 0.0034(11)
O6 0.157(2) 0.0671(14) 0.0589(13) 0.0035(11) 0.0464(14) 0.0065(15)
S1 0.0715(5) 0.0672(5) 0.0832(5) 0.0454(4) 0.0218(4) 0.0120(4)
S2 0.0799(5) 0.0587(5) 0.0893(6) -0.0166(4) 0.0264(4) -0.0049(4)
Cl1 0.0734(4) 0.0581(4) 0.0589(4) 0.0235(3) 0.0067(3) 0.0195(3)
Cl2 0.1102(7) 0.0599(5) 0.0658(5) -0.0070(3) 0.0072(4) -0.0026(4)
Cl3 0.1151(7) 0.0889(6) 0.0502(4) 0.0058(4) 0.0177(4) 0.0081(5)
Cl4 0.0673(4) 0.0495(4) 0.0580(4) 0.0042(3) 0.0066(3) -0.0128(3)
Cl5 0.1114(6) 0.0623(4) 0.0578(4) 0.0284(3) 0.0101(4) -0.0041(4)
Cl6 0.1271(8) 0.1110(8) 0.0659(5) 0.0350(5) 0.0304(5) 0.0094(6)

loop_
_atom_type_symbol
_atom_type_description
_atom_type_scat_dispersion_real
_atom_type_scat_dispersion_imag
_atom_type_scat_source
C C 0.0181 0.0091 'International Tables Vol C Tables 4.2.6.8 and 6.1.1.4'
H H 0.0000 0.0000 'International Tables Vol C Tables 4.2.6.8 and 6.1.1.4'
N N 0.0311 0.0180 'International Tables Vol C Tables 4.2.6.8 and 6.1.1.4'
O O 0.0492 0.0322 'International Tables Vol C Tables 4.2.6.8 and 6.1.1.4'
S S 0.3331 0.5567 'International Tables Vol C Tables 4.2.6.8 and 6.1.1.4'
Cl Cl 0.3639 0.7018 'International Tables Vol C Tables 4.2.6.8 and 6.1.1.4'

loop_
_geom_angle_atom_site_label_1
_geom_angle_atom_site_label_2
_geom_angle_atom_site_label_3
_geom_angle
_geom_angle_site_symmetry_1
_geom_angle_site_symmetry_3
_geom_angle_publ_flag
C6 C1 C2 116.7(2) . . ?
C6 C1 C7 120.8(2) . . ?
C2 C1 C7 122.5(2) . . ?
C3 C2 C1 122.4(2) . . ?
C3 C2 Cl1 117.53(19) . . ?
C1 C2 Cl1 120.03(19) . . ?
C2 C3 C4 118.6(2) . . ?
C2 C3 H3 120.7 . . ?
C4 C3 H3 120.7 . . ?
C5 C4 C3 121.0(2) . . ?
C5 C4 Cl2 120.5(2) . . ?
C3 C4 Cl2 118.5(2) . . ?
C4 C5 C6 119.3(2) . . ?
C4 C5 H5 120.3 . . ?
C6 C5 H5 120.3 . . ?
C5 C6 C1 122.0(2) . . ?
C5 C6 H6 119.0 . . ?
C1 C6 H6 119.0 . . ?
O1 C7 C1 112.03(18) . . ?
O1 C7 C8 105.98(18) . . ?
C1 C7 C8 112.13(18) . . ?
O1 C7 H7 108.9 . . ?
C1 C7 H7 108.9 . . ?
C8 C7 H7 108.9 . . ?
N1 C8 C7 110.28(19) . . ?
N1 C8 H8A 109.6 . . ?
C7 C8 H8A 109.6 . . ?
N1 C8 H8B 109.6 . . ?
C7 C8 H8B 109.6 . . ?
H8A C8 H8B 108.1 . . ?
N2 C9 N1 111.2(3) . . ?
N2 C9 H9 124.4 . . ?
N1 C9 H9 124.4 . . ?
C11 C10 N2 109.5(3) . . ?
C11 C10 H10 125.3 . . ?
N2 C10 H10 125.3 . . ?
C10 C11 N1 106.6(3) . . ?
C10 C11 H11 126.7 . . ?
N1 C11 H11 126.7 . . ?
C7 O1 C12 112.22(17) . . ?
C14 C13 S1 113.7(2) . . ?
C14 C13 Cl3 127.0(2) . . ?
S1 C13 Cl3 119.35(15) . . ?
C13 C14 C15 110.4(2) . . ?
C13 C14 C12 124.9(2) . . ?
C15 C14 C12 124.7(2) . . ?
C16 C15 C14 112.7(3) . . ?
C16 C15 H15 123.7 . . ?
C14 C15 H15 123.7 . . ?
C15 C16 S1 113.0(2) . . ?
C15 C16 H16 123.5 . . ?
S1 C16 H16 123.5 . . ?
C22 C17 C18 116.9(2) . . ?
C22 C17 C23 121.3(2) . . ?
C18 C17 C23 121.8(2) . . ?
C19 C18 C17 122.0(2) . . ?
C19 C18 Cl4 117.59(17) . . ?
C17 C18 Cl4 120.37(18) . . ?
C20 C19 C18 118.6(2) . . ?
C20 C19 H19 120.7 . . ?
C18 C19 H19 120.7 . . ?
C19 C20 C21 121.4(2) . . ?
C19 C20 Cl5 118.95(19) . . ?
C21 C20 Cl5 119.7(2) . . ?
C22 C21 C20 118.7(2) . . ?
C22 C21 H21 120.6 . . ?
C20 C21 H21 120.6 . . ?
C21 C22 C17 122.3(2) . . ?
C21 C22 H22 118.9 . . ?
C17 C22 H22 118.9 . . ?
O2 C23 C24 106.32(17) . . ?
O2 C23 C17 111.28(18) . . ?
C24 C23 C17 111.63(19) . . ?
O2 C23 H23 109.2 . . ?
C24 C23 H23 109.2 . . ?
C17 C23 H23 109.2 . . ?
N3 C24 C23 110.5(2) . . ?
N3 C24 H24A 109.6 . . ?
C23 C24 H24A 109.6 . . ?
N3 C24 H24B 109.6 . . ?
C23 C24 H24B 109.6 . . ?
H24A C24 H24B 108.1 . . ?
N4 C25 N3 111.6(3) . . ?
N4 C25 H25 124.2 . . ?
N3 C25 H25 124.2 . . ?
C27 C26 N4 109.0(3) . . ?
C27 C26 H26 125.5 . . ?
N4 C26 H26 125.5 . . ?
C26 C27 N3 107.1(2) . . ?
C26 C27 H27 126.5 . . ?
N3 C27 H27 126.5 . . ?
O2 C28 C30 109.21(19) . . ?
O2 C28 H28A 109.8 . . ?
C30 C28 H28A 109.8 . . ?
O2 C28 H28B 109.8 . . ?
C30 C28 H28B 109.8 . . ?
H28A C28 H28B 108.3 . . ?
C30 C29 S2 113.9(2) . . ?
C30 C29 Cl6 127.0(2) . . ?
S2 C29 Cl6 119.08(18) . . ?
C29 C30 C31 110.4(2) . . ?
C29 C30 C28 124.7(2) . . ?
C31 C30 C28 124.9(3) . . ?
C32 C31 C30 112.3(3) . . ?
C32 C31 H31 123.9 . . ?
C30 C31 H31 123.9 . . ?
C31 C32 S2 113.1(2) . . ?
C31 C32 H32 123.5 . . ?
S2 C32 H32 123.5 . . ?
C34 C33 C37 117.6(3) . . ?
C34 C33 C38 120.2(2) . . ?
C37 C33 C38 122.2(2) . . ?
C36 C37 C33 118.7(3) . . ?
C36 C37 H37 120.7 . . ?
C33 C37 H37 120.7 . . ?
N5 C35 C36 124.2(3) . . ?
N5 C35 H35 117.9 . . ?
C36 C35 H35 117.9 . . ?
C34 N5 C35 116.1(3) . . ?
N5 C34 C33 124.7(3) . . ?
N5 C34 H34 117.7 . . ?
C33 C34 H34 117.7 . . ?
O3 C38 O4 124.8(3) . . ?
O3 C38 C33 121.3(3) . . ?
O4 C38 C33 113.9(2) . . ?
C43 C39 C40 117.7(3) . . ?
C43 C39 C44 123.0(2) . . ?
C40 C39 C44 119.3(2) . . ?
N6 C40 C39 124.3(3) . . ?
N6 C40 H40 117.8 . . ?
C39 C40 H40 117.8 . . ?
N6 C41 C42 124.2(3) . . ?
N6 C41 H41 117.9 . . ?
C42 C41 H41 117.9 . . ?
C43 C42 C41 117.9(3) . . ?
C43 C42 H42 121.1 . . ?
C41 C42 H42 121.1 . . ?
C42 C43 C39 119.6(3) . . ?
C42 C43 H43 120.2 . . ?
C39 C43 H43 120.2 . . ?
O6 C44 O5 124.0(3) . . ?
O6 C44 C39 121.8(3) . . ?
O5 C44 C39 114.2(2) . . ?
C9 N1 C11 106.8(2) . . ?
C9 N1 C8 127.1(2) . . ?
C11 N1 C8 125.7(2) . . ?
C9 N2 C10 106.0(2) . . ?
C25 N3 C27 106.5(2) . . ?
C25 N3 C24 127.3(2) . . ?
C27 N3 C24 125.9(2) . . ?
C25 N4 C26 105.8(2) . . ?
C35 C36 C37 118.7(3) . . ?
C35 C36 H36 120.7 . . ?
C37 C36 H36 120.7 . . ?
C41 N6 C40 116.2(3) . . ?
O1 C12 C14 108.84(18) . . ?
O1 C12 H12A 109.9 . . ?
C14 C12 H12A 109.9 . . ?
O1 C12 H12B 109.9 . . ?
C14 C12 H12B 109.9 . . ?
H12A C12 H12B 108.3 . . ?
C23 O2 C28 112.87(17) . . ?
C38 O4 H4 109.5 . . ?
C44 O5 H5A 109.5 . . ?
C16 S1 C13 90.21(14) . . ?
C32 S2 C29 90.34(15) . . ?

loop_
_geom_bond_atom_site_label_1
_geom_bond_atom_site_label_2
_geom_bond_distance
_geom_bond_site_symmetry_2
_geom_bond_publ_flag
C1 C6 1.397(3) . ?
C1 C2 1.399(3) . ?
C1 C7 1.513(3) . ?
C2 C3 1.377(4) . ?
C2 Cl1 1.743(2) . ?
C3 C4 1.388(4) . ?
C3 H3 0.9300 . ?
C4 C5 1.377(4) . ?
C4 Cl2 1.734(3) . ?
C5 C6 1.379(4) . ?
C5 H5 0.9300 . ?
C6 H6 0.9300 . ?
C7 O1 1.422(3) . ?
C7 C8 1.531(3) . ?
C7 H7 0.9800 . ?
C8 N1 1.461(3) . ?
C8 H8A 0.9700 . ?
C8 H8B 0.9700 . ?
C9 N2 1.315(4) . ?
C9 N1 1.339(3) . ?
C9 H9 0.9300 . ?
C10 C11 1.347(4) . ?
C10 N2 1.357(4) . ?
C10 H10 0.9300 . ?
C11 N1 1.363(4) . ?
C11 H11 0.9300 . ?
O1 C12 1.436(3) . ?
C13 C14 1.353(4) . ?
C13 S1 1.713(3) . ?
C13 Cl3 1.721(3) . ?
C14 C15 1.417(4) . ?
C14 C12 1.497(3) . ?
C15 C16 1.356(4) . ?
C15 H15 0.9300 . ?
C16 S1 1.692(4) . ?
C16 H16 0.9300 . ?
C17 C22 1.389(3) . ?
C17 C18 1.399(3) . ?
C17 C23 1.521(3) . ?
C18 C19 1.383(3) . ?
C18 Cl4 1.745(2) . ?
C19 C20 1.372(4) . ?
C19 H19 0.9300 . ?
C20 C21 1.387(4) . ?
C20 Cl5 1.734(3) . ?
C21 C22 1.373(4) . ?
C21 H21 0.9300 . ?
C22 H22 0.9300 . ?
C23 O2 1.430(3) . ?
C23 C24 1.520(3) . ?
C23 H23 0.9800 . ?
C24 N3 1.461(3) . ?
C24 H24A 0.9700 . ?
C24 H24B 0.9700 . ?
C25 N4 1.313(4) . ?
C25 N3 1.338(3) . ?
C25 H25 0.9300 . ?
C26 C27 1.350(4) . ?
C26 N4 1.362(4) . ?
C26 H26 0.9300 . ?
C27 N3 1.357(4) . ?
C27 H27 0.9300 . ?
C28 O2 1.435(3) . ?
C28 C30 1.486(3) . ?
C28 H28A 0.9700 . ?
C28 H28B 0.9700 . ?
C29 C30 1.355(4) . ?
C29 S2 1.708(3) . ?
C29 Cl6 1.723(3) . ?
C30 C31 1.422(4) . ?
C31 C32 1.362(4) . ?
C31 H31 0.9300 . ?
C32 S2 1.691(4) . ?
C32 H32 0.9300 . ?
C33 C34 1.377(4) . ?
C33 C37 1.380(4) . ?
C33 C38 1.494(4) . ?
C37 C36 1.380(4) . ?
C37 H37 0.9300 . ?
C35 N5 1.329(5) . ?
C35 C36 1.364(5) . ?
C35 H35 0.9300 . ?
N5 C34 1.328(4) . ?
C34 H34 0.9300 . ?
C38 O3 1.219(3) . ?
C38 O4 1.297(3) . ?
C39 C43 1.376(4) . ?
C39 C40 1.383(4) . ?
C39 C44 1.496(4) . ?
C40 N6 1.331(4) . ?
C40 H40 0.9300 . ?
C41 N6 1.330(5) . ?
C41 C42 1.383(5) . ?
C41 H41 0.9300 . ?
C42 C43 1.373(5) . ?
C42 H42 0.9300 . ?
C43 H43 0.9300 . ?
C44 O6 1.208(3) . ?
C44 O5 1.300(3) . ?
C36 H36 0.9300 . ?
C12 H12A 0.9700 . ?
C12 H12B 0.9700 . ?
O4 H4 0.96(5) . ?
O5 H5A 1.10(5) . ?

loop_
_geom_torsion_atom_site_label_1
_geom_torsion_atom_site_label_2
_geom_torsion_atom_site_label_3
_geom_torsion_atom_site_label_4
_geom_torsion
_geom_torsion_site_symmetry_1
_geom_torsion_site_symmetry_2
_geom_torsion_site_symmetry_3
_geom_torsion_site_symmetry_4
_geom_torsion_publ_flag
C6 C1 C2 C3 -0.9(3) . . . . ?
C7 C1 C2 C3 177.4(2) . . . . ?
C6 C1 C2 Cl1 179.33(17) . . . . ?
C7 C1 C2 Cl1 -2.4(3) . . . . ?
C1 C2 C3 C4 -0.2(4) . . . . ?
Cl1 C2 C3 C4 179.60(19) . . . . ?
C2 C3 C4 C5 0.9(4) . . . . ?
C2 C3 C4 Cl2 -179.41(19) . . . . ?
C3 C4 C5 C6 -0.6(4) . . . . ?
Cl2 C4 C5 C6 179.81(19) . . . . ?
C4 C5 C6 C1 -0.6(4) . . . . ?
C2 C1 C6 C5 1.3(3) . . . . ?
C7 C1 C6 C5 -177.0(2) . . . . ?
C6 C1 C7 O1 16.4(3) . . . . ?
C2 C1 C7 O1 -161.8(2) . . . . ?
C6 C1 C7 C8 -102.6(2) . . . . ?
C2 C1 C7 C8 79.2(3) . . . . ?
O1 C7 C8 N1 72.2(2) . . . . ?
C1 C7 C8 N1 -165.3(2) . . . . ?
N2 C10 C11 N1 0.2(4) . . . . ?
C1 C7 O1 C12 82.8(2) . . . . ?
C8 C7 O1 C12 -154.63(19) . . . . ?
S1 C13 C14 C15 -0.4(3) . . . . ?
Cl3 C13 C14 C15 179.55(19) . . . . ?
S1 C13 C14 C12 178.27(18) . . . . ?
Cl3 C13 C14 C12 -1.8(4) . . . . ?
C13 C14 C15 C16 0.6(3) . . . . ?
C12 C14 C15 C16 -178.1(2) . . . . ?
C14 C15 C16 S1 -0.6(3) . . . . ?
C22 C17 C18 C19 1.5(3) . . . . ?
C23 C17 C18 C19 -178.4(2) . . . . ?
C22 C17 C18 Cl4 -178.53(17) . . . . ?
C23 C17 C18 Cl4 1.6(3) . . . . ?
C17 C18 C19 C20 -0.5(4) . . . . ?
Cl4 C18 C19 C20 179.50(19) . . . . ?
C18 C19 C20 C21 -0.4(4) . . . . ?
C18 C19 C20 Cl5 -179.58(18) . . . . ?
C19 C20 C21 C22 0.2(4) . . . . ?
Cl5 C20 C21 C22 179.4(2) . . . . ?
C20 C21 C22 C17 0.9(4) . . . . ?
C18 C17 C22 C21 -1.6(4) . . . . ?
C23 C17 C22 C21 178.2(2) . . . . ?
C22 C17 C23 O2 -17.5(3) . . . . ?
C18 C17 C23 O2 162.3(2) . . . . ?
C22 C17 C23 C24 101.1(3) . . . . ?
C18 C17 C23 C24 -79.1(3) . . . . ?
O2 C23 C24 N3 -73.1(2) . . . . ?
C17 C23 C24 N3 165.38(18) . . . . ?
N4 C26 C27 N3 -0.8(4) . . . . ?
S2 C29 C30 C31 0.6(3) . . . . ?
Cl6 C29 C30 C31 -179.9(2) . . . . ?
S2 C29 C30 C28 -178.34(19) . . . . ?
Cl6 C29 C30 C28 1.2(4) . . . . ?
O2 C28 C30 C29 -103.5(3) . . . . ?
O2 C28 C30 C31 77.7(3) . . . . ?
C29 C30 C31 C32 -0.8(3) . . . . ?
C28 C30 C31 C32 178.1(2) . . . . ?
C30 C31 C32 S2 0.7(3) . . . . ?
C34 C33 C37 C36 1.9(5) . . . . ?
C38 C33 C37 C36 -176.9(3) . . . . ?
C36 C35 N5 C34 1.3(6) . . . . ?
C35 N5 C34 C33 -0.6(6) . . . . ?
C37 C33 C34 N5 -1.0(5) . . . . ?
C38 C33 C34 N5 177.9(3) . . . . ?
C34 C33 C38 O3 -8.2(5) . . . . ?
C37 C33 C38 O3 170.6(3) . . . . ?
C34 C33 C38 O4 174.3(3) . . . . ?
C37 C33 C38 O4 -6.9(4) . . . . ?
C43 C39 C40 N6 1.2(5) . . . . ?
C44 C39 C40 N6 -176.7(3) . . . . ?
N6 C41 C42 C43 1.6(6) . . . . ?
C41 C42 C43 C39 0.0(5) . . . . ?
C40 C39 C43 C42 -1.3(5) . . . . ?
C44 C39 C43 C42 176.6(3) . . . . ?
C43 C39 C44 O6 -171.7(3) . . . . ?
C40 C39 C44 O6 6.1(5) . . . . ?
C43 C39 C44 O5 6.6(4) . . . . ?
C40 C39 C44 O5 -175.6(3) . . . . ?
N2 C9 N1 C11 0.2(4) . . . . ?
N2 C9 N1 C8 173.3(2) . . . . ?
C10 C11 N1 C9 -0.3(4) . . . . ?
C10 C11 N1 C8 -173.5(3) . . . . ?
C7 C8 N1 C9 -76.1(3) . . . . ?
C7 C8 N1 C11 95.7(3) . . . . ?
N1 C9 N2 C10 -0.1(4) . . . . ?
C11 C10 N2 C9 -0.1(4) . . . . ?
N4 C25 N3 C27 0.1(4) . . . . ?
N4 C25 N3 C24 -173.4(2) . . . . ?
C26 C27 N3 C25 0.4(4) . . . . ?
C26 C27 N3 C24 174.0(3) . . . . ?
C23 C24 N3 C25 75.2(3) . . . . ?
C23 C24 N3 C27 -97.1(3) . . . . ?
N3 C25 N4 C26 -0.6(4) . . . . ?
C27 C26 N4 C25 0.9(4) . . . . ?
N5 C35 C36 C37 -0.4(6) . . . . ?
C33 C37 C36 C35 -1.3(5) . . . . ?
C42 C41 N6 C40 -1.6(6) . . . . ?
C39 C40 N6 C41 0.2(5) . . . . ?
C7 O1 C12 C14 -173.39(19) . . . . ?
C13 C14 C12 O1 104.6(3) . . . . ?
C15 C14 C12 O1 -76.9(3) . . . . ?
C24 C23 O2 C28 155.1(2) . . . . ?
C17 C23 O2 C28 -83.2(2) . . . . ?
C30 C28 O2 C23 171.6(2) . . . . ?
C15 C16 S1 C13 0.3(2) . . . . ?
C14 C13 S1 C16 0.1(2) . . . . ?
Cl3 C13 S1 C16 -179.87(17) . . . . ?
C31 C32 S2 C29 -0.3(2) . . . . ?
C30 C29 S2 C32 -0.2(2) . . . . ?
Cl6 C29 S2 C32 -179.75(19) . . . . ?
